data_1542624
loop_
_publ_author_name
'Yang, Changjiang'
'Chen, Xiangyu'
'Tang, Tong'
'He, Zhengjie'

_publ_section_title
;
 Annulation Reaction of 3-Acylmethylidene Oxindoles with Huisgen
 Zwitterions and Its Applications in the Syntheses of
 Pyrrolo[4,3,2-de]quinolinones and Marine Alkaloids Ammosamides.
;
_journal_issue 6
_journal_name_full 'Organic letters'
_journal_page_first 1486
_journal_page_last 1489
_journal_paper_doi 10.1021/acs.orglett.6b00456
_journal_volume 18
_journal_year 2016
_chemical_formula_sum 'C30 H29 N3 O5'
_chemical_formula_weight 511.56
_chemical_name_systematic
; 
 ? 
;
_space_group_IT_number 2
_symmetry_cell_setting triclinic
_symmetry_space_group_name_Hall '-P 1'
_symmetry_space_group_name_H-M 'P -1'
_atom_sites_solution_hydrogens geom
_atom_sites_solution_primary direct
_atom_sites_solution_secondary difmap
_audit_creation_method SHELXL-97
_cell_angle_alpha 79.14(3)
_cell_angle_beta 67.26(3)
_cell_angle_gamma 76.51(3)
_cell_formula_units_Z 2
_cell_length_a 10.4850(2)
_cell_length_b 10.4852(2)
_cell_length_c 13.3060(3)
_cell_measurement_reflns_used 3613
_cell_measurement_temperature 113(2)
_cell_measurement_theta_max 27.9263
_cell_measurement_theta_min 2.1399
_cell_volume 1304.0(3)
_computing_cell_refinement crystalclear
_computing_data_collection crystalclear
_computing_data_reduction crystalclear
_computing_molecular_graphics 'Bruker SHELXTL'
_computing_publication_material 'Bruker SHELXTL'
_computing_structure_refinement 'SHELXL-97 (Sheldrick, 1997)'
_computing_structure_solution 'SHELXS-97 (Sheldrick, 1990)'
_diffrn_ambient_temperature 113(2)
_diffrn_measured_fraction_theta_full 0.980
_diffrn_measured_fraction_theta_max 0.980
_diffrn_measurement_device_type 'rigaku saturn'
_diffrn_measurement_method '\w scans'
_diffrn_radiation_monochromator confocal
_diffrn_radiation_source 'rotating anode'
_diffrn_radiation_type MoK\a
_diffrn_radiation_wavelength 0.71073
_diffrn_reflns_av_R_equivalents 0.0322
_diffrn_reflns_av_sigmaI/netI 0.0575
_diffrn_reflns_limit_h_max 12
_diffrn_reflns_limit_h_min -13
_diffrn_reflns_limit_k_max 13
_diffrn_reflns_limit_k_min -13
_diffrn_reflns_limit_l_max 13
_diffrn_reflns_limit_l_min -17
_diffrn_reflns_number 13459
_diffrn_reflns_theta_full 27.94
_diffrn_reflns_theta_max 27.94
_diffrn_reflns_theta_min 1.67
_diffrn_standards_decay_% 0
_diffrn_standards_interval_count 0
_diffrn_standards_interval_time 0
_diffrn_standards_number 0
_exptl_absorpt_coefficient_mu 0.090
_exptl_absorpt_correction_T_max 0.9893
_exptl_absorpt_correction_T_min 0.9823
_exptl_absorpt_correction_type none
_exptl_crystal_density_diffrn 1.303
_exptl_crystal_density_method 'not measured'
_exptl_crystal_description prism
_exptl_crystal_F_000 540
_exptl_crystal_size_max 0.20
_exptl_crystal_size_mid 0.18
_exptl_crystal_size_min 0.12
_refine_diff_density_max 0.281
_refine_diff_density_min -0.216
_refine_diff_density_rms 0.043
_refine_ls_extinction_coef 0.070(3)
_refine_ls_extinction_expression Fc^*^=kFc[1+0.001xFc^2^\l^3^/sin(2\q)]^-1/4^
_refine_ls_extinction_method SHELXL
_refine_ls_goodness_of_fit_ref 1.056
_refine_ls_hydrogen_treatment constr
_refine_ls_matrix_type full
_refine_ls_number_parameters 347
_refine_ls_number_reflns 6140
_refine_ls_number_restraints 0
_refine_ls_restrained_S_all 1.056
_refine_ls_R_factor_all 0.0543
_refine_ls_R_factor_gt 0.0346
_refine_ls_shift/su_max 0.002
_refine_ls_shift/su_mean 0.000
_refine_ls_structure_factor_coef Fsqd
_refine_ls_weighting_details 'calc w=1/[\s^2^(Fo^2^)+(0.0400P)^2^+0.0000P] where P=(Fo^2^+2Fc^2^)/3'
_refine_ls_weighting_scheme calc
_refine_ls_wR_factor_gt 0.0827
_refine_ls_wR_factor_ref 0.0882
_reflns_number_gt 3901
_reflns_number_total 6140
_reflns_threshold_expression >2sigma(I)
_cod_data_source_file ol6b00456_si_005.cif
_cod_data_source_block r141128d1
_cod_depositor_comments
;
The following automatic conversions were performed:

'_symmetry_cell_setting' value 'Triclinic' changed to 'triclinic'
according to
/usr/data/users/saulius/crontab/automatic-downloads/rss-feeds/ACS/lib/dictionaries/cif_core.dic
dictionary named 'cif_core.dic' version 2.4.2 from 2011-04-26.

'_refine_ls_hydrogen_treatment' value 'CONSTR' changed to 'constr'
according to
/usr/data/users/saulius/crontab/automatic-downloads/rss-feeds/ACS/lib/dictionaries/cif_core.dic
dictionary named 'cif_core.dic' version 2.4.2 from 2011-04-26.

Automatic conversion script
Id: cif_fix_values 4268 2015-11-12 08:31:59Z antanas 

 Adding full bibliography for 1542621--1542626.cif.
;
_cod_original_cell_volume 1304.0(5)
_cod_original_sg_symbol_H-M P-1
_cod_database_code 1542624

loop_
_symmetry_equiv_pos_as_xyz
'x, y, z'
'-x, -y, -z'

loop_
_atom_site_label
_atom_site_type_symbol
_atom_site_fract_x
_atom_site_fract_y
_atom_site_fract_z
_atom_site_U_iso_or_equiv
_atom_site_adp_type
_atom_site_occupancy
_atom_site_symmetry_multiplicity
_atom_site_calc_flag
_atom_site_refinement_flags
O1 O 1.12596(8) 0.30842(8) 0.33318(6) 0.0212(2) Uani 1 1 d .
O2 O 1.28194(8) 0.49207(8) 0.08212(6) 0.0254(2) Uani 1 1 d .
O3 O 1.27656(8) 0.67981(7) 0.14758(6) 0.01999(19) Uani 1 1 d .
O4 O 0.77647(8) 0.72111(8) 0.39114(6) 0.02027(19) Uani 1 1 d .
O5 O 0.77538(9) 0.60665(9) 0.15805(7) 0.0306(2) Uani 1 1 d .
N1 N 1.09997(10) 0.56381(9) 0.22958(8) 0.0201(2) Uani 1 1 d .
N2 N 1.01369(10) 0.67084(9) 0.28769(7) 0.0180(2) Uani 1 1 d .
N3 N 0.66544(10) 0.46132(9) 0.30120(8) 0.0201(2) Uani 1 1 d .
C1 C 1.06329(14) 0.05277(12) 0.36715(10) 0.0258(3) Uani 1 1 d .
H1A H 1.0460 -0.0381 0.3888 0.039 Uiso 1 1 calc R
H1B H 0.9824 0.1126 0.4109 0.039 Uiso 1 1 calc R
H1C H 1.1475 0.0597 0.3797 0.039 Uiso 1 1 calc R
C2 C 1.08486(11) 0.08980(11) 0.24747(9) 0.0170(2) Uani 1 1 d .
C3 C 1.09779(12) -0.00811(11) 0.18506(9) 0.0213(3) Uani 1 1 d .
H3 H 1.0937 -0.0961 0.2189 0.026 Uiso 1 1 calc R
C4 C 1.11653(12) 0.01916(12) 0.07476(10) 0.0239(3) Uani 1 1 d .
H4 H 1.1250 -0.0496 0.0340 0.029 Uiso 1 1 calc R
C5 C 1.12290(13) 0.14671(12) 0.02397(10) 0.0248(3) Uani 1 1 d .
H5 H 1.1361 0.1656 -0.0517 0.030 Uiso 1 1 calc R
C6 C 1.10998(12) 0.24660(11) 0.08377(9) 0.0202(3) Uani 1 1 d .
H6 H 1.1141 0.3341 0.0488 0.024 Uiso 1 1 calc R
C7 C 1.09088(11) 0.22011(10) 0.19547(9) 0.0152(2) Uani 1 1 d .
C8 C 1.08500(11) 0.32805(11) 0.25637(9) 0.0154(2) Uani 1 1 d .
C9 C 1.02056(11) 0.46886(11) 0.22391(9) 0.0163(2) Uani 1 1 d .
H9 H 1.0199 0.4766 0.1480 0.020 Uiso 1 1 calc R
C10 C 0.86874(11) 0.51639(11) 0.30546(9) 0.0156(2) Uani 1 1 d .
C11 C 0.88922(12) 0.64444(11) 0.32808(9) 0.0159(2) Uani 1 1 d .
C12 C 0.80544(13) 0.83858(11) 0.41590(10) 0.0229(3) Uani 1 1 d .
H12A H 0.8593 0.8883 0.3475 0.027 Uiso 1 1 calc R
H12B H 0.8613 0.8136 0.4642 0.027 Uiso 1 1 calc R
C13 C 0.66686(13) 0.92148(12) 0.47222(10) 0.0275(3) Uani 1 1 d .
H13A H 0.6116 0.9437 0.4244 0.041 Uiso 1 1 calc R
H13B H 0.6825 1.0028 0.4883 0.041 Uiso 1 1 calc R
H13C H 0.6157 0.8722 0.5408 0.041 Uiso 1 1 calc R
C14 C 0.80106(11) 0.42815(10) 0.40772(9) 0.0154(2) Uani 1 1 d .
C15 C 0.83279(12) 0.38399(11) 0.50158(9) 0.0195(3) Uani 1 1 d .
H15 H 0.9121 0.4053 0.5084 0.023 Uiso 1 1 calc R
C16 C 0.74573(13) 0.30734(12) 0.58616(9) 0.0245(3) Uani 1 1 d .
H16 H 0.7665 0.2752 0.6508 0.029 Uiso 1 1 calc R
C17 C 0.62900(13) 0.27802(12) 0.57616(10) 0.0276(3) Uani 1 1 d .
H17 H 0.5715 0.2251 0.6342 0.033 Uiso 1 1 calc R
C18 C 0.59410(13) 0.32396(12) 0.48345(10) 0.0254(3) Uani 1 1 d .
H18 H 0.5135 0.3045 0.4773 0.030 Uiso 1 1 calc R
C19 C 0.68174(12) 0.39928(11) 0.40052(9) 0.0179(3) Uani 1 1 d .
C20 C 0.76507(12) 0.53770(11) 0.24405(10) 0.0194(3) Uani 1 1 d .
C21 C 0.56059(13) 0.44261(12) 0.26117(11) 0.0278(3) Uani 1 1 d .
H21A H 0.5677 0.5015 0.1924 0.033 Uiso 1 1 calc R
H21B H 0.4659 0.4688 0.3158 0.033 Uiso 1 1 calc R
C22 C 0.57623(12) 0.30249(12) 0.23977(9) 0.0212(3) Uani 1 1 d .
C23 C 0.45852(13) 0.25946(13) 0.24350(10) 0.0256(3) Uani 1 1 d .
H23 H 0.3703 0.3173 0.2621 0.031 Uiso 1 1 calc R
C24 C 0.46804(14) 0.13337(14) 0.22051(10) 0.0300(3) Uani 1 1 d .
H24 H 0.3870 0.1059 0.2223 0.036 Uiso 1 1 calc R
C25 C 0.59571(14) 0.04725(14) 0.19488(10) 0.0302(3) Uani 1 1 d .
H25 H 0.6024 -0.0396 0.1798 0.036 Uiso 1 1 calc R
C26 C 0.71327(14) 0.08886(13) 0.19151(10) 0.0281(3) Uani 1 1 d .
H26 H 0.8010 0.0302 0.1740 0.034 Uiso 1 1 calc R
C27 C 0.70412(13) 0.21555(13) 0.21356(10) 0.0251(3) Uani 1 1 d .
H27 H 0.7856 0.2432 0.2107 0.030 Uiso 1 1 calc R
C28 C 1.22527(12) 0.57478(11) 0.14597(9) 0.0178(2) Uani 1 1 d .
C29 C 1.40936(12) 0.69649(12) 0.05781(9) 0.0226(3) Uani 1 1 d .
H29A H 1.3930 0.7266 -0.0120 0.027 Uiso 1 1 calc R
H29B H 1.4759 0.6115 0.0499 0.027 Uiso 1 1 calc R
C30 C 1.46853(13) 0.79701(13) 0.08450(10) 0.0280(3) Uani 1 1 d .
H30A H 1.4012 0.8802 0.0934 0.042 Uiso 1 1 calc R
H30B H 1.5567 0.8114 0.0248 0.042 Uiso 1 1 calc R
H30C H 1.4865 0.7653 0.1528 0.042 Uiso 1 1 calc R

loop_
_atom_site_aniso_label
_atom_site_aniso_U_11
_atom_site_aniso_U_22
_atom_site_aniso_U_33
_atom_site_aniso_U_23
_atom_site_aniso_U_13
_atom_site_aniso_U_12
O1 0.0202(4) 0.0231(5) 0.0218(5) -0.0044(3) -0.0080(4) -0.0042(3)
O2 0.0223(5) 0.0220(5) 0.0258(5) -0.0103(4) 0.0022(4) -0.0053(4)
O3 0.0168(4) 0.0178(4) 0.0211(4) -0.0040(3) 0.0011(3) -0.0074(3)
O4 0.0160(4) 0.0160(4) 0.0264(5) -0.0091(3) -0.0022(4) -0.0022(3)
O5 0.0389(5) 0.0288(5) 0.0276(5) 0.0086(4) -0.0186(4) -0.0103(4)
N1 0.0182(5) 0.0133(5) 0.0237(5) -0.0085(4) 0.0026(4) -0.0057(4)
N2 0.0176(5) 0.0124(5) 0.0206(5) -0.0063(4) -0.0011(4) -0.0025(4)
N3 0.0194(5) 0.0208(5) 0.0234(6) -0.0009(4) -0.0106(4) -0.0056(4)
C1 0.0345(7) 0.0187(6) 0.0220(7) 0.0031(5) -0.0078(6) -0.0093(5)
C2 0.0150(6) 0.0154(6) 0.0188(6) -0.0010(5) -0.0042(5) -0.0030(4)
C3 0.0223(6) 0.0126(6) 0.0249(7) -0.0015(5) -0.0035(5) -0.0048(5)
C4 0.0293(7) 0.0171(6) 0.0256(7) -0.0093(5) -0.0061(6) -0.0053(5)
C5 0.0355(7) 0.0211(6) 0.0159(6) -0.0036(5) -0.0058(6) -0.0060(5)
C6 0.0251(6) 0.0145(6) 0.0188(6) -0.0007(5) -0.0058(5) -0.0038(5)
C7 0.0138(5) 0.0122(5) 0.0172(6) -0.0031(4) -0.0024(5) -0.0024(4)
C8 0.0121(6) 0.0153(6) 0.0161(6) -0.0023(4) -0.0009(5) -0.0044(4)
C9 0.0185(6) 0.0129(5) 0.0171(6) -0.0037(4) -0.0037(5) -0.0054(4)
C10 0.0160(6) 0.0128(5) 0.0172(6) -0.0016(4) -0.0046(5) -0.0035(4)
C11 0.0173(6) 0.0132(5) 0.0157(6) -0.0030(4) -0.0045(5) -0.0013(4)
C12 0.0244(7) 0.0158(6) 0.0288(7) -0.0084(5) -0.0071(6) -0.0035(5)
C13 0.0272(7) 0.0207(6) 0.0288(7) -0.0094(5) -0.0030(6) -0.0003(5)
C14 0.0151(6) 0.0116(5) 0.0165(6) -0.0033(4) -0.0019(5) -0.0017(4)
C15 0.0198(6) 0.0183(6) 0.0193(6) -0.0051(5) -0.0056(5) -0.0016(5)
C16 0.0329(7) 0.0208(6) 0.0159(6) -0.0025(5) -0.0050(6) -0.0035(5)
C17 0.0335(8) 0.0233(7) 0.0194(7) -0.0020(5) 0.0014(6) -0.0120(6)
C18 0.0216(7) 0.0255(7) 0.0277(7) -0.0072(5) -0.0015(5) -0.0110(5)
C19 0.0188(6) 0.0150(6) 0.0196(6) -0.0041(5) -0.0054(5) -0.0032(4)
C20 0.0215(6) 0.0154(6) 0.0218(6) -0.0027(5) -0.0082(5) -0.0026(5)
C21 0.0229(7) 0.0263(7) 0.0413(8) -0.0059(6) -0.0193(6) -0.0026(5)
C22 0.0220(6) 0.0267(7) 0.0183(6) -0.0011(5) -0.0100(5) -0.0071(5)
C23 0.0195(6) 0.0366(8) 0.0223(7) -0.0014(6) -0.0074(5) -0.0097(5)
C24 0.0287(7) 0.0416(8) 0.0240(7) -0.0034(6) -0.0063(6) -0.0201(6)
C25 0.0405(8) 0.0300(7) 0.0234(7) -0.0050(6) -0.0093(6) -0.0147(6)
C26 0.0298(7) 0.0319(7) 0.0242(7) -0.0084(6) -0.0103(6) -0.0030(6)
C27 0.0216(7) 0.0316(7) 0.0274(7) -0.0064(6) -0.0119(6) -0.0068(5)
C28 0.0179(6) 0.0134(6) 0.0202(6) -0.0024(5) -0.0041(5) -0.0033(4)
C29 0.0175(6) 0.0292(7) 0.0178(6) -0.0015(5) 0.0006(5) -0.0108(5)
C30 0.0220(7) 0.0282(7) 0.0326(7) -0.0010(6) -0.0054(6) -0.0114(5)

loop_
_atom_type_symbol
_atom_type_description
_atom_type_scat_dispersion_real
_atom_type_scat_dispersion_imag
_atom_type_scat_source
C C 0.0033 0.0016 'International Tables Vol C Tables 4.2.6.8 and 6.1.1.4'
H H 0.0000 0.0000 'International Tables Vol C Tables 4.2.6.8 and 6.1.1.4'
N N 0.0061 0.0033 'International Tables Vol C Tables 4.2.6.8 and 6.1.1.4'
O O 0.0106 0.0060 'International Tables Vol C Tables 4.2.6.8 and 6.1.1.4'

loop_
_geom_angle_atom_site_label_1
_geom_angle_atom_site_label_2
_geom_angle_atom_site_label_3
_geom_angle
C28 O3 C29 114.42(9)
C11 O4 C12 114.78(9)
C28 N1 N2 122.53(9)
C28 N1 C9 117.46(10)
N2 N1 C9 113.15(9)
C11 N2 N1 106.00(9)
C20 N3 C19 111.24(9)
C20 N3 C21 123.56(10)
C19 N3 C21 125.14(10)
C2 C1 H1A 109.5
C2 C1 H1B 109.5
H1A C1 H1B 109.5
C2 C1 H1C 109.5
H1A C1 H1C 109.5
H1B C1 H1C 109.5
C3 C2 C7 118.18(10)
C3 C2 C1 118.67(10)
C7 C2 C1 123.15(11)
C4 C3 C2 121.75(11)
C4 C3 H3 119.1
C2 C3 H3 119.1
C5 C4 C3 119.96(12)
C5 C4 H4 120.0
C3 C4 H4 120.0
C6 C5 C4 119.79(11)
C6 C5 H5 120.1
C4 C5 H5 120.1
C5 C6 C7 120.72(10)
C5 C6 H6 119.6
C7 C6 H6 119.6
C6 C7 C2 119.61(11)
C6 C7 C8 119.56(10)
C2 C7 C8 120.75(10)
O1 C8 C7 122.71(10)
O1 C8 C9 118.54(10)
C7 C8 C9 118.72(10)
N1 C9 C8 110.48(9)
N1 C9 C10 102.73(9)
C8 C9 C10 113.56(9)
N1 C9 H9 110.0
C8 C9 H9 110.0
C10 C9 H9 110.0
C11 C10 C14 114.05(9)
C11 C10 C20 112.54(9)
C14 C10 C20 102.23(9)
C11 C10 C9 99.43(9)
C14 C10 C9 120.61(9)
C20 C10 C9 108.25(9)
N2 C11 O4 124.54(10)
N2 C11 C10 117.77(10)
O4 C11 C10 117.67(10)
O4 C12 C13 107.36(10)
O4 C12 H12A 110.2
C13 C12 H12A 110.2
O4 C12 H12B 110.2
C13 C12 H12B 110.2
H12A C12 H12B 108.5
C12 C13 H13A 109.5
C12 C13 H13B 109.5
H13A C13 H13B 109.5
C12 C13 H13C 109.5
H13A C13 H13C 109.5
H13B C13 H13C 109.5
C15 C14 C19 119.92(10)
C15 C14 C10 131.59(10)
C19 C14 C10 108.33(10)
C14 C15 C16 118.63(11)
C14 C15 H15 120.7
C16 C15 H15 120.7
C17 C16 C15 120.31(11)
C17 C16 H16 119.8
C15 C16 H16 119.8
C16 C17 C18 121.73(11)
C16 C17 H17 119.1
C18 C17 H17 119.1
C19 C18 C17 117.11(12)
C19 C18 H18 121.4
C17 C18 H18 121.4
C18 C19 C14 122.27(11)
C18 C19 N3 127.68(11)
C14 C19 N3 110.01(10)
O5 C20 N3 126.69(11)
O5 C20 C10 125.35(10)
N3 C20 C10 107.90(9)
N3 C21 C22 113.42(10)
N3 C21 H21A 108.9
C22 C21 H21A 108.9
N3 C21 H21B 108.9
C22 C21 H21B 108.9
H21A C21 H21B 107.7
C23 C22 C27 118.59(12)
C23 C22 C21 118.52(11)
C27 C22 C21 122.87(11)
C24 C23 C22 120.93(12)
C24 C23 H23 119.5
C22 C23 H23 119.5
C23 C24 C25 120.10(12)
C23 C24 H24 119.9
C25 C24 H24 119.9
C26 C25 C24 119.42(13)
C26 C25 H25 120.3
C24 C25 H25 120.3
C25 C26 C27 120.52(13)
C25 C26 H26 119.7
C27 C26 H26 119.7
C26 C27 C22 120.44(12)
C26 C27 H27 119.8
C22 C27 H27 119.8
O2 C28 O3 126.21(10)
O2 C28 N1 120.91(11)
O3 C28 N1 112.82(10)
O3 C29 C30 107.83(10)
O3 C29 H29A 110.1
C30 C29 H29A 110.1
O3 C29 H29B 110.1
C30 C29 H29B 110.1
H29A C29 H29B 108.5
C29 C30 H30A 109.5
C29 C30 H30B 109.5
H30A C30 H30B 109.5
C29 C30 H30C 109.5
H30A C30 H30C 109.5
H30B C30 H30C 109.5

loop_
_geom_bond_atom_site_label_1
_geom_bond_atom_site_label_2
_geom_bond_distance
O1 C8 1.2207(13)
O2 C28 1.2140(14)
O3 C28 1.3404(13)
O3 C29 1.4647(14)
O4 C11 1.3385(14)
O4 C12 1.4570(14)
O5 C20 1.2136(14)
N1 C28 1.3672(15)
N1 N2 1.4100(14)
N1 C9 1.4674(14)
N2 C11 1.2802(14)
N3 C20 1.3630(15)
N3 C19 1.4134(14)
N3 C21 1.4571(14)
C1 C2 1.5058(16)
C1 H1A 0.9800
C1 H1B 0.9800
C1 H1C 0.9800
C2 C3 1.3895(16)
C2 C7 1.4142(15)
C3 C4 1.3855(16)
C3 H3 0.9500
C4 C5 1.3842(17)
C4 H4 0.9500
C5 C6 1.3831(17)
C5 H5 0.9500
C6 C7 1.4024(15)
C6 H6 0.9500
C7 C8 1.4884(16)
C8 C9 1.5307(16)
C9 C10 1.5679(17)
C9 H9 1.0000
C10 C11 1.5086(15)
C10 C14 1.5154(16)
C10 C20 1.5504(16)
C12 C13 1.4976(17)
C12 H12A 0.9900
C12 H12B 0.9900
C13 H13A 0.9800
C13 H13B 0.9800
C13 H13C 0.9800
C14 C15 1.3843(16)
C14 C19 1.3951(15)
C15 C16 1.3976(17)
C15 H15 0.9500
C16 C17 1.3882(17)
C16 H16 0.9500
C17 C18 1.3894(18)
C17 H17 0.9500
C18 C19 1.3828(17)
C18 H18 0.9500
C21 C22 1.5084(17)
C21 H21A 0.9900
C21 H21B 0.9900
C22 C23 1.3905(16)
C22 C27 1.3924(17)
C23 C24 1.3851(18)
C23 H23 0.9500
C24 C25 1.3867(19)
C24 H24 0.9500
C25 C26 1.3830(18)
C25 H25 0.9500
C26 C27 1.3876(18)
C26 H26 0.9500
C27 H27 0.9500
C29 C30 1.4960(17)
C29 H29A 0.9900
C29 H29B 0.9900
C30 H30A 0.9800
C30 H30B 0.9800
C30 H30C 0.9800

loop_
_geom_torsion_atom_site_label_1
_geom_torsion_atom_site_label_2
_geom_torsion_atom_site_label_3
_geom_torsion_atom_site_label_4
_geom_torsion
C28 N1 N2 C11 156.50(10)
C9 N1 N2 C11 6.31(12)
C7 C2 C3 C4 0.18(17)
C1 C2 C3 C4 179.40(11)
C2 C3 C4 C5 0.05(18)
C3 C4 C5 C6 -0.25(18)
C4 C5 C6 C7 0.20(18)
C5 C6 C7 C2 0.04(17)
C5 C6 C7 C8 176.72(11)
C3 C2 C7 C6 -0.22(16)
C1 C2 C7 C6 -179.41(10)
C3 C2 C7 C8 -176.87(10)
C1 C2 C7 C8 3.95(16)
C6 C7 C8 O1 -148.83(11)
C2 C7 C8 O1 27.82(16)
C6 C7 C8 C9 33.22(14)
C2 C7 C8 C9 -150.13(10)
C28 N1 C9 C8 77.11(12)
N2 N1 C9 C8 -131.08(10)
C28 N1 C9 C10 -161.43(9)
N2 N1 C9 C10 -9.63(11)
O1 C8 C9 N1 40.61(14)
C7 C8 C9 N1 -141.36(9)
O1 C8 C9 C10 -74.19(13)
C7 C8 C9 C10 103.84(11)
N1 C9 C10 C11 8.42(10)
C8 C9 C10 C11 127.75(10)
N1 C9 C10 C14 -116.91(11)
C8 C9 C10 C14 2.42(15)
N1 C9 C10 C20 126.07(9)
C8 C9 C10 C20 -114.60(10)
N1 N2 C11 O4 178.59(9)
N1 N2 C11 C10 0.24(13)
C12 O4 C11 N2 -2.43(15)
C12 O4 C11 C10 175.93(9)
C14 C10 C11 N2 123.89(11)
C20 C10 C11 N2 -120.24(11)
C9 C10 C11 N2 -5.86(12)
C14 C10 C11 O4 -54.58(13)
C20 C10 C11 O4 61.29(13)
C9 C10 C11 O4 175.67(9)
C11 O4 C12 C13 171.84(9)
C11 C10 C14 C15 -50.70(16)
C20 C10 C14 C15 -172.46(12)
C9 C10 C14 C15 67.50(16)
C11 C10 C14 C19 124.60(10)
C20 C10 C14 C19 2.85(11)
C9 C10 C14 C19 -117.20(11)
C19 C14 C15 C16 1.97(16)
C10 C14 C15 C16 176.82(11)
C14 C15 C16 C17 -0.83(17)
C15 C16 C17 C18 -0.53(19)
C16 C17 C18 C19 0.72(18)
C17 C18 C19 C14 0.46(18)
C17 C18 C19 N3 -177.10(11)
C15 C14 C19 C18 -1.83(17)
C10 C14 C19 C18 -177.78(11)
C15 C14 C19 N3 176.11(10)
C10 C14 C19 N3 0.16(12)
C20 N3 C19 C18 174.12(12)
C21 N3 C19 C18 -8.54(19)
C20 N3 C19 C14 -3.68(13)
C21 N3 C19 C14 173.66(11)
C19 N3 C20 O5 -177.16(11)
C21 N3 C20 O5 5.4(2)
C19 N3 C20 C10 5.47(13)
C21 N3 C20 C10 -171.92(10)
C11 C10 C20 O5 54.80(15)
C14 C10 C20 O5 177.58(11)
C9 C10 C20 O5 -54.09(15)
C11 C10 C20 N3 -127.78(10)
C14 C10 C20 N3 -5.00(12)
C9 C10 C20 N3 123.33(10)
C20 N3 C21 C22 114.82(13)
C19 N3 C21 C22 -62.20(15)
N3 C21 C22 C23 155.21(10)
N3 C21 C22 C27 -26.58(17)
C27 C22 C23 C24 -0.70(17)
C21 C22 C23 C24 177.59(11)
C22 C23 C24 C25 0.96(18)
C23 C24 C25 C26 -0.61(18)
C24 C25 C26 C27 0.03(18)
C25 C26 C27 C22 0.23(18)
C23 C22 C27 C26 0.11(17)
C21 C22 C27 C26 -178.10(11)
C29 O3 C28 O2 4.21(16)
C29 O3 C28 N1 -178.77(9)
N2 N1 C28 O2 -163.55(10)
C9 N1 C28 O2 -14.56(16)
N2 N1 C28 O3 19.25(15)
C9 N1 C28 O3 168.24(9)
C28 O3 C29 C30 -167.44(10)
